data_7210411
loop_
_publ_author_name
'Thu\'ery, Pierre'

_publ_section_title
;
 Uranyl--3d block metal ion heterometallic carboxylate complexes including
 additional chelating nitrogen donors
;
_journal_issue 33
_journal_name_full CrystEngComm
_journal_page_first 6533
_journal_paper_doi 10.1039/c3ce40941d
_journal_volume 15
_journal_year 2013
_chemical_formula_sum 'C62 H50 N22 Ni2 O42 U4'
_chemical_formula_weight 2844.78
_space_group_IT_number 2
_symmetry_cell_setting triclinic
_symmetry_space_group_name_Hall '-P 1'
_symmetry_space_group_name_H-M 'P -1'
_atom_sites_solution_hydrogens geom
_atom_sites_solution_primary direct
_atom_sites_solution_secondary difmap
_audit_creation_method SHELXL-97
_cell_angle_alpha 75.754(3)
_cell_angle_beta 77.852(2)
_cell_angle_gamma 69.903(3)
_cell_formula_units_Z 1
_cell_length_a 11.0756(5)
_cell_length_b 11.6861(4)
_cell_length_c 17.8380(10)
_cell_measurement_reflns_used 124095
_cell_measurement_temperature 150(2)
_cell_measurement_theta_max 30.51
_cell_measurement_theta_min 2.80
_cell_volume 2081.34(17)
_computing_cell_refinement 'HKL2000 (Otwinowski & Minor, 1997)'
_computing_data_collection 'COLLECT (Nonius, 1998)'
_computing_data_reduction 'HKL2000 (Otwinowski & Minor, 1997)'
_computing_molecular_graphics 'SHELXTL (Sheldrick, 2008)'
_computing_publication_material 'SHELXTL (Sheldrick, 2008); PLATON (Spek, 2003)'
_computing_structure_refinement 'SHELXL-97 (Sheldrick, 2008)'
_computing_structure_solution 'SHELXS-97 (Sheldrick, 2008)'
_diffrn_ambient_temperature 150(2)
_diffrn_measured_fraction_theta_full 0.999
_diffrn_measured_fraction_theta_max 0.999
_diffrn_measurement_device_type 'Nonius Kappa-CCD area-detector diffractometer'
_diffrn_measurement_method '2 \f and 15 \w scans with 2\% steps (753 frames)'
_diffrn_radiation_monochromator graphite
_diffrn_radiation_source 'fine-focus sealed tube'
_diffrn_radiation_type MoK\a
_diffrn_radiation_wavelength 0.71073
_diffrn_reflns_av_R_equivalents 0.0748
_diffrn_reflns_av_unetI/netI 0.0973
_diffrn_reflns_limit_h_max 15
_diffrn_reflns_limit_h_min -15
_diffrn_reflns_limit_k_max 16
_diffrn_reflns_limit_k_min -16
_diffrn_reflns_limit_l_max 25
_diffrn_reflns_limit_l_min -25
_diffrn_reflns_number 124095
_diffrn_reflns_theta_full 30.51
_diffrn_reflns_theta_max 30.51
_diffrn_reflns_theta_min 2.80
_diffrn_standards_decay_% 0
_diffrn_standards_interval_time 0
_diffrn_standards_number 0
_exptl_absorpt_coefficient_mu 8.306
_exptl_absorpt_correction_T_max 0.474
_exptl_absorpt_correction_T_min 0.337
_exptl_absorpt_correction_type multi-scan
_exptl_absorpt_process_details 'SCALEPACK (Otwinowski & Minor, 1997)'
_exptl_crystal_colour 'translucent light orange'
_exptl_crystal_density_diffrn 2.270
_exptl_crystal_density_method 'not measured'
_exptl_crystal_description irregular
_exptl_crystal_F_000 1336
_exptl_crystal_size_max 0.14
_exptl_crystal_size_mid 0.12
_exptl_crystal_size_min 0.09
_refine_diff_density_max 1.166
_refine_diff_density_min -2.070
_refine_diff_density_rms 0.236
_refine_ls_extinction_method none
_refine_ls_goodness_of_fit_ref 0.898
_refine_ls_hydrogen_treatment constr
_refine_ls_matrix_type full
_refine_ls_number_parameters 595
_refine_ls_number_reflns 12711
_refine_ls_number_restraints 0
_refine_ls_restrained_S_all 0.898
_refine_ls_R_factor_all 0.0665
_refine_ls_R_factor_gt 0.0325
_refine_ls_shift/su_max 0.001
_refine_ls_shift/su_mean 0.000
_refine_ls_structure_factor_coef Fsqd
_refine_ls_weighting_details 'calc w=1/[\s^2^(Fo^2^)+(0.0036P)^2^] where P=(Fo^2^+2Fc^2^)/3'
_refine_ls_weighting_scheme calc
_refine_ls_wR_factor_gt 0.0498
_refine_ls_wR_factor_ref 0.0549
_reflns_number_gt 8627
_reflns_number_total 12711
_reflns_threshold_expression >2sigma(I)
_cod_data_source_file c3ce40941d.txt
_cod_data_source_block 1
_cod_database_code 7210411

loop_
_symmetry_equiv_pos_as_xyz
'x, y, z'
'-x, -y, -z'

loop_
_atom_site_label
_atom_site_type_symbol
_atom_site_fract_x
_atom_site_fract_y
_atom_site_fract_z
_atom_site_U_iso_or_equiv
_atom_site_adp_type
_atom_site_occupancy
_atom_site_symmetry_multiplicity
_atom_site_calc_flag
_atom_site_refinement_flags
U1 U 0.367425(14) 0.841846(13) 0.982622(8) 0.02382(4) Uani 1 1 d .
U2 U 0.572553(15) 0.238485(13) 0.535341(8) 0.02756(4) Uani 1 1 d .
Ni Ni 0.03328(5) 0.40902(4) 0.25737(3) 0.02101(10) Uani 1 1 d .
O1 O 0.4216(3) 0.7673(2) 1.07320(15) 0.0336(7) Uani 1 1 d .
O2 O 0.3105(3) 0.9198(2) 0.89241(14) 0.0275(6) Uani 1 1 d .
O3 O 0.5729(3) 0.8733(2) 0.92302(15) 0.0339(7) Uani 1 1 d .
O4 O 0.6335(3) 0.9647(2) 0.99824(14) 0.0278(6) Uani 1 1 d .
O5 O 0.1608(3) 0.9579(2) 1.06023(15) 0.0321(7) Uani 1 1 d .
O6 O 0.1550(3) 0.7954(3) 1.02705(16) 0.0350(7) Uani 1 1 d .
O7 O -0.0242(3) 0.9182(3) 1.07956(16) 0.0380(7) Uani 1 1 d .
O8 O 0.3414(3) 0.6502(3) 0.95610(18) 0.0414(8) Uani 1 1 d .
O9 O 0.5296(3) 0.6743(2) 0.91498(16) 0.0378(7) Uani 1 1 d .
O10 O 0.4871(4) 0.5225(3) 0.8871(2) 0.0651(11) Uani 1 1 d .
O11 O 0.5566(3) 0.3649(2) 0.57734(16) 0.0388(8) Uani 1 1 d .
O12 O 0.5873(3) 0.1115(2) 0.49451(14) 0.0303(7) Uani 1 1 d .
O13 O 0.4634(3) 0.1372(2) 0.65677(15) 0.0354(7) Uani 1 1 d .
O14 O 0.3391(3) 0.2586(2) 0.57145(16) 0.0356(7) Uani 1 1 d .
O15 O 0.2699(3) 0.1227(3) 0.66214(17) 0.0454(8) Uani 1 1 d .
O16 O 0.4366(3) 0.3698(2) 0.43424(15) 0.0313(7) Uani 1 1 d .
O17 O 0.6413(3) 0.3496(2) 0.40519(16) 0.0356(7) Uani 1 1 d .
O18 O 0.5132(3) 0.4416(3) 0.31611(16) 0.0420(8) Uani 1 1 d .
O19 O 0.8101(3) 0.1823(3) 0.50852(16) 0.0377(7) Uani 1 1 d .
O20 O 0.7316(3) 0.1035(3) 0.62354(16) 0.0415(8) Uani 1 1 d .
O21 O 0.9421(3) 0.0584(3) 0.5909(2) 0.0586(10) Uani 1 1 d .
N1 N 0.0920(4) 0.8909(3) 1.05689(18) 0.0322(8) Uani 1 1 d .
N2 N 0.4534(4) 0.6126(3) 0.9188(2) 0.0400(9) Uani 1 1 d .
N3 N 0.3534(4) 0.1711(3) 0.6323(2) 0.0358(9) Uani 1 1 d .
N4 N 0.5295(4) 0.3898(3) 0.3818(2) 0.0317(8) Uani 1 1 d .
N5 N 0.8319(4) 0.1124(3) 0.5753(2) 0.0428(10) Uani 1 1 d .
N6 N -0.0443(3) 0.2706(3) 0.25588(16) 0.0220(7) Uani 1 1 d .
N7 N 0.0814(3) 0.3958(3) 0.14005(16) 0.0228(7) Uani 1 1 d .
N8 N -0.1348(3) 0.5552(3) 0.23329(16) 0.0244(7) Uani 1 1 d .
N9 N 0.0978(3) 0.5626(3) 0.24590(16) 0.0229(7) Uani 1 1 d .
N10 N -0.0090(3) 0.3968(3) 0.37841(16) 0.0209(7) Uani 1 1 d .
N11 N 0.2040(3) 0.2818(3) 0.29198(17) 0.0241(7) Uani 1 1 d .
C1 C 0.6392(4) 0.9324(3) 0.9349(2) 0.0299(9) Uani 1 1 d .
H1 H 0.6983 0.9547 0.8933 0.036 Uiso 1 1 calc R
C2 C -0.1038(4) 0.2091(3) 0.3168(2) 0.0259(9) Uani 1 1 d .
H2 H -0.1015 0.2192 0.3665 0.031 Uiso 1 1 calc R
C3 C -0.1689(4) 0.1312(3) 0.3099(2) 0.0287(9) Uani 1 1 d .
H3 H -0.2097 0.0897 0.3537 0.034 Uiso 1 1 calc R
C4 C -0.1711(4) 0.1170(3) 0.2356(2) 0.0285(9) Uani 1 1 d .
H4 H -0.2164 0.0675 0.2286 0.034 Uiso 1 1 calc R
C5 C -0.1062(4) 0.1762(3) 0.1718(2) 0.0281(9) Uani 1 1 d .
H5 H -0.1060 0.1658 0.1217 0.034 Uiso 1 1 calc R
C6 C -0.0410(4) 0.2518(3) 0.1834(2) 0.0220(8) Uani 1 1 d .
C7 C 0.0356(4) 0.3157(3) 0.1194(2) 0.0222(8) Uani 1 1 d .
C8 C 0.0620(4) 0.2949(4) 0.0437(2) 0.0304(10) Uani 1 1 d .
H8 H 0.0289 0.2404 0.0304 0.036 Uiso 1 1 calc R
C9 C 0.1379(4) 0.3557(4) -0.0120(2) 0.0335(10) Uani 1 1 d .
H9 H 0.1561 0.3426 -0.0631 0.040 Uiso 1 1 calc R
C10 C 0.1863(4) 0.4356(4) 0.0085(2) 0.0314(10) Uani 1 1 d .
H10 H 0.2387 0.4764 -0.0279 0.038 Uiso 1 1 calc R
C11 C 0.1549(4) 0.4536(3) 0.0849(2) 0.0281(9) Uani 1 1 d .
H11 H 0.1863 0.5086 0.0988 0.034 Uiso 1 1 calc R
C12 C -0.2471(4) 0.5462(4) 0.2212(2) 0.0298(9) Uani 1 1 d .
H12 H -0.2564 0.4676 0.2303 0.036 Uiso 1 1 calc R
C13 C -0.3497(4) 0.6480(4) 0.1960(2) 0.0289(9) Uani 1 1 d .
H13 H -0.4267 0.6380 0.1900 0.035 Uiso 1 1 calc R
C14 C -0.3343(4) 0.7638(4) 0.1802(2) 0.0293(9) Uani 1 1 d .
H14 H -0.4002 0.8337 0.1620 0.035 Uiso 1 1 calc R
C15 C -0.2189(4) 0.7753(3) 0.1919(2) 0.0257(9) Uani 1 1 d .
H15 H -0.2068 0.8529 0.1812 0.031 Uiso 1 1 calc R
C16 C -0.1223(4) 0.6702(3) 0.2196(2) 0.0218(8) Uani 1 1 d .
C17 C 0.0041(4) 0.6731(3) 0.2348(2) 0.0235(8) Uani 1 1 d .
C18 C 0.0250(4) 0.7822(3) 0.2382(2) 0.0276(9) Uani 1 1 d .
H18 H -0.0418 0.8570 0.2329 0.033 Uiso 1 1 calc R
C19 C 0.1458(4) 0.7787(4) 0.2494(2) 0.0298(10) Uani 1 1 d .
H19 H 0.1616 0.8514 0.2506 0.036 Uiso 1 1 calc R
C20 C 0.2430(4) 0.6665(4) 0.2588(2) 0.0318(10) Uani 1 1 d .
H20 H 0.3255 0.6619 0.2659 0.038 Uiso 1 1 calc R
C21 C 0.2141(4) 0.5605(4) 0.2573(2) 0.0308(10) Uani 1 1 d .
H21 H 0.2788 0.4844 0.2645 0.037 Uiso 1 1 calc R
C22 C -0.1192(4) 0.4558(3) 0.4182(2) 0.0274(9) Uani 1 1 d .
H22 H -0.1850 0.5111 0.3904 0.033 Uiso 1 1 calc R
C23 C -0.1413(4) 0.4394(4) 0.4991(2) 0.0306(9) Uani 1 1 d .
H23 H -0.2194 0.4825 0.5252 0.037 Uiso 1 1 calc R
C24 C -0.0434(4) 0.3571(4) 0.5392(2) 0.0346(10) Uani 1 1 d .
H24 H -0.0546 0.3442 0.5935 0.042 Uiso 1 1 calc R
C25 C 0.0713(4) 0.2936(4) 0.4997(2) 0.0297(9) Uani 1 1 d .
H25 H 0.1370 0.2367 0.5269 0.036 Uiso 1 1 calc R
C26 C 0.0876(4) 0.3156(3) 0.4185(2) 0.0231(8) Uani 1 1 d .
C27 C 0.2080(4) 0.2563(3) 0.3703(2) 0.0221(8) Uani 1 1 d .
C28 C 0.3220(4) 0.1829(3) 0.3997(2) 0.0314(10) Uani 1 1 d .
H28 H 0.3247 0.1666 0.4531 0.038 Uiso 1 1 calc R
C29 C 0.4305(4) 0.1341(3) 0.3506(2) 0.0345(10) Uani 1 1 d .
H29 H 0.5072 0.0858 0.3704 0.041 Uiso 1 1 calc R
C30 C 0.4253(4) 0.1573(4) 0.2711(2) 0.0330(10) Uani 1 1 d .
H30 H 0.4973 0.1239 0.2367 0.040 Uiso 1 1 calc R
C31 C 0.3098(4) 0.2315(3) 0.2451(2) 0.0297(9) Uani 1 1 d .
H31 H 0.3054 0.2474 0.1918 0.036 Uiso 1 1 calc R

loop_
_atom_site_aniso_label
_atom_site_aniso_U_11
_atom_site_aniso_U_22
_atom_site_aniso_U_33
_atom_site_aniso_U_23
_atom_site_aniso_U_13
_atom_site_aniso_U_12
U1 0.02309(8) 0.02565(8) 0.02559(8) -0.00483(6) -0.00524(7) -0.00999(7)
U2 0.02959(9) 0.02679(9) 0.02782(9) -0.00440(6) -0.00458(7) -0.01075(7)
Ni 0.0219(3) 0.0226(2) 0.0198(2) -0.00469(19) -0.0036(2) -0.0076(2)
O1 0.0370(18) 0.0344(17) 0.0284(15) -0.0021(12) -0.0109(14) -0.0088(14)
O2 0.0310(17) 0.0310(15) 0.0228(14) -0.0034(11) -0.0083(13) -0.0108(13)
O3 0.0300(17) 0.0405(18) 0.0419(17) -0.0217(14) 0.0046(14) -0.0202(15)
O4 0.0266(16) 0.0304(16) 0.0284(15) -0.0091(12) -0.0020(13) -0.0098(13)
O5 0.0266(16) 0.0423(17) 0.0341(16) -0.0111(13) -0.0008(14) -0.0182(14)
O6 0.0323(18) 0.0382(18) 0.0417(18) -0.0117(14) -0.0032(15) -0.0180(15)
O7 0.0198(16) 0.057(2) 0.0342(17) 0.0014(14) -0.0018(14) -0.0168(15)
O8 0.042(2) 0.0301(17) 0.056(2) -0.0116(15) -0.0007(17) -0.0176(16)
O9 0.0360(18) 0.0295(16) 0.0531(19) -0.0141(14) -0.0051(16) -0.0129(14)
O10 0.074(3) 0.041(2) 0.089(3) -0.0384(19) -0.004(2) -0.016(2)
O11 0.051(2) 0.0336(17) 0.0404(17) -0.0116(13) -0.0068(16) -0.0211(16)
O12 0.0365(18) 0.0263(15) 0.0302(15) -0.0030(12) -0.0082(14) -0.0118(14)
O13 0.040(2) 0.0392(18) 0.0257(15) -0.0038(13) -0.0020(14) -0.0131(15)
O14 0.0352(18) 0.0357(17) 0.0329(16) 0.0007(13) -0.0033(14) -0.0130(15)
O15 0.051(2) 0.049(2) 0.0436(19) -0.0139(15) 0.0117(16) -0.0312(18)
O16 0.0268(17) 0.0301(16) 0.0340(16) 0.0005(12) -0.0032(14) -0.0102(14)
O17 0.0265(17) 0.0387(17) 0.0375(17) 0.0021(13) -0.0051(14) -0.0108(14)
O18 0.044(2) 0.0474(19) 0.0297(17) 0.0055(14) -0.0092(16) -0.0153(16)
O19 0.0327(18) 0.0449(19) 0.0361(17) 0.0005(14) -0.0130(15) -0.0134(15)
O20 0.042(2) 0.050(2) 0.0314(17) 0.0015(14) -0.0114(16) -0.0152(17)
O21 0.041(2) 0.059(2) 0.069(2) 0.0041(18) -0.026(2) -0.0069(19)
N1 0.036(2) 0.041(2) 0.0201(18) 0.0041(15) -0.0091(17) -0.0158(19)
N2 0.049(3) 0.025(2) 0.047(2) -0.0059(17) -0.012(2) -0.0109(19)
N3 0.044(2) 0.034(2) 0.034(2) -0.0158(17) 0.0050(19) -0.0160(19)
N4 0.035(2) 0.0285(19) 0.032(2) -0.0030(15) -0.0042(18) -0.0120(17)
N5 0.050(3) 0.035(2) 0.045(2) -0.0039(18) -0.017(2) -0.011(2)
N6 0.0243(18) 0.0215(17) 0.0193(16) -0.0035(13) -0.0032(14) -0.0060(14)
N7 0.0239(18) 0.0245(17) 0.0203(16) -0.0022(13) -0.0033(14) -0.0092(15)
N8 0.0288(19) 0.0274(18) 0.0185(16) -0.0025(13) -0.0018(15) -0.0126(15)
N9 0.0234(18) 0.0262(18) 0.0199(16) -0.0044(13) -0.0051(14) -0.0076(15)
N10 0.0225(18) 0.0221(17) 0.0201(16) -0.0077(13) -0.0010(14) -0.0079(14)
N11 0.0270(19) 0.0240(17) 0.0229(17) -0.0068(13) -0.0026(15) -0.0088(15)
C1 0.025(2) 0.032(2) 0.035(2) -0.0106(18) 0.0022(19) -0.0121(19)
C2 0.028(2) 0.028(2) 0.021(2) -0.0017(16) -0.0059(18) -0.0082(18)
C3 0.035(2) 0.025(2) 0.028(2) -0.0023(17) -0.0052(19) -0.0113(19)
C4 0.034(3) 0.025(2) 0.030(2) -0.0005(17) -0.006(2) -0.0165(19)
C5 0.038(3) 0.032(2) 0.019(2) -0.0043(16) -0.0040(19) -0.016(2)
C6 0.024(2) 0.0222(19) 0.0173(19) -0.0031(15) -0.0035(17) -0.0039(16)
C7 0.024(2) 0.025(2) 0.0189(19) -0.0038(15) -0.0062(17) -0.0062(17)
C8 0.033(3) 0.039(2) 0.025(2) -0.0085(18) -0.0034(19) -0.016(2)
C9 0.038(3) 0.041(3) 0.026(2) -0.0141(18) -0.004(2) -0.012(2)
C10 0.031(2) 0.042(3) 0.021(2) -0.0028(18) 0.0016(19) -0.017(2)
C11 0.029(2) 0.027(2) 0.028(2) -0.0036(17) -0.0051(19) -0.0094(19)
C12 0.033(3) 0.032(2) 0.027(2) -0.0048(17) -0.003(2) -0.014(2)
C13 0.022(2) 0.039(2) 0.026(2) -0.0029(18) -0.0050(18) -0.012(2)
C14 0.024(2) 0.037(2) 0.021(2) 0.0016(17) -0.0052(18) -0.0064(19)
C15 0.030(2) 0.021(2) 0.025(2) -0.0033(16) -0.0052(19) -0.0063(18)
C16 0.023(2) 0.024(2) 0.0172(18) -0.0091(15) 0.0006(16) -0.0043(17)
C17 0.026(2) 0.030(2) 0.0159(19) -0.0017(15) -0.0018(17) -0.0129(18)
C18 0.035(2) 0.029(2) 0.023(2) -0.0029(16) -0.0064(19) -0.015(2)
C19 0.038(3) 0.030(2) 0.027(2) -0.0063(17) -0.005(2) -0.017(2)
C20 0.031(3) 0.041(3) 0.030(2) -0.0079(19) -0.003(2) -0.021(2)
C21 0.030(2) 0.030(2) 0.033(2) -0.0014(18) -0.010(2) -0.010(2)
C22 0.029(2) 0.026(2) 0.030(2) -0.0056(17) -0.0064(19) -0.0109(19)
C23 0.032(3) 0.034(2) 0.028(2) -0.0095(18) 0.003(2) -0.014(2)
C24 0.040(3) 0.049(3) 0.023(2) -0.0111(19) 0.002(2) -0.025(2)
C25 0.031(2) 0.035(2) 0.025(2) -0.0017(17) -0.0053(19) -0.013(2)
C26 0.024(2) 0.024(2) 0.025(2) -0.0061(16) -0.0071(18) -0.0095(17)
C27 0.027(2) 0.0181(19) 0.023(2) -0.0036(15) -0.0059(18) -0.0081(17)
C28 0.034(3) 0.032(2) 0.030(2) -0.0067(18) -0.013(2) -0.007(2)
C29 0.037(3) 0.026(2) 0.041(3) -0.0123(19) -0.016(2) 0.000(2)
C30 0.027(2) 0.036(2) 0.034(2) -0.0137(19) -0.006(2) -0.0005(19)
C31 0.030(2) 0.032(2) 0.027(2) -0.0115(18) -0.005(2) -0.006(2)

loop_
_atom_type_symbol
_atom_type_description
_atom_type_scat_dispersion_real
_atom_type_scat_dispersion_imag
_atom_type_scat_source
C C 0.0033 0.0016 'International Tables Vol C Tables 4.2.6.8 and 6.1.1.4'
H H 0.0000 0.0000 'International Tables Vol C Tables 4.2.6.8 and 6.1.1.4'
N N 0.0061 0.0033 'International Tables Vol C Tables 4.2.6.8 and 6.1.1.4'
O O 0.0106 0.0060 'International Tables Vol C Tables 4.2.6.8 and 6.1.1.4'
Ni Ni 0.3393 1.1124 'International Tables Vol C Tables 4.2.6.8 and 6.1.1.4'
U U -9.6767 9.6646 'International Tables Vol C Tables 4.2.6.8 and 6.1.1.4'

loop_
_geom_angle_atom_site_label_1
_geom_angle_atom_site_label_2
_geom_angle_atom_site_label_3
_geom_angle
_geom_angle_site_symmetry_1
_geom_angle_site_symmetry_3
O1 U1 O2 178.69(13) . .
O1 U1 O4 91.24(10) . 2_677
O2 U1 O4 87.75(9) . 2_677
O1 U1 O3 93.57(11) . .
O2 U1 O3 86.90(10) . .
O4 U1 O3 71.43(9) 2_677 .
O1 U1 O6 91.98(11) . .
O2 U1 O6 87.70(10) . .
O4 U1 O6 115.17(9) 2_677 .
O3 U1 O6 171.30(8) . .
O1 U1 O8 94.00(10) . .
O2 U1 O8 86.94(10) . .
O4 U1 O8 172.79(9) 2_677 .
O3 U1 O8 113.10(10) . .
O6 U1 O8 59.75(10) . .
O1 U1 O9 92.18(11) . .
O2 U1 O9 89.12(11) . .
O4 U1 O9 134.29(9) 2_677 .
O3 U1 O9 62.87(8) . .
O6 U1 O9 110.24(9) . .
O8 U1 O9 50.49(9) . .
O1 U1 O5 86.34(11) . .
O2 U1 O5 92.48(11) . .
O4 U1 O5 65.43(8) 2_677 .
O3 U1 O5 136.85(8) . .
O6 U1 O5 50.24(8) . .
O8 U1 O5 109.94(9) . .
O9 U1 O5 160.27(8) . .
O12 U2 O11 179.25(12) . .
O12 U2 O19 86.73(11) . .
O11 U2 O19 93.72(12) . .
O12 U2 O16 87.38(10) . .
O11 U2 O16 92.89(11) . .
O19 U2 O16 121.03(9) . .
O12 U2 O20 90.16(10) . .
O11 U2 O20 89.65(11) . .
O19 U2 O20 52.15(9) . .
O16 U2 O20 172.92(10) . .
O12 U2 O17 90.12(10) . .
O11 U2 O17 90.60(11) . .
O19 U2 O17 69.50(9) . .
O16 U2 O17 51.89(9) . .
O20 U2 O17 121.53(10) . .
O12 U2 O14 86.92(11) . .
O11 U2 O14 92.56(12) . .
O19 U2 O14 170.63(9) . .
O16 U2 O14 65.52(9) . .
O20 U2 O14 120.99(9) . .
O17 U2 O14 117.41(9) . .
O12 U2 O13 87.21(10) . .
O11 U2 O13 92.05(11) . .
O19 U2 O13 120.86(9) . .
O16 U2 O13 117.36(9) . .
O20 U2 O13 69.10(10) . .
O17 U2 O13 169.07(9) . .
O14 U2 O13 51.89(9) . .
N11 Ni N7 95.99(12) . .
N11 Ni N6 92.74(11) . .
N7 Ni N6 79.27(11) . .
N11 Ni N8 170.75(11) . .
N7 Ni N8 90.49(12) . .
N6 Ni N8 94.95(11) . .
N11 Ni N10 79.43(12) . .
N7 Ni N10 172.42(11) . .
N6 Ni N10 94.83(11) . .
N8 Ni N10 94.78(12) . .
N11 Ni N9 93.76(11) . .
N7 Ni N9 95.67(11) . .
N6 Ni N9 172.15(11) . .
N8 Ni N9 79.00(11) . .
N10 Ni N9 90.68(11) . .
C1 O3 U1 134.7(3) . .
C1 O4 U1 128.2(2) . 2_677
N1 O5 U1 96.7(2) . .
N1 O6 U1 98.1(2) . .
N2 O8 U1 96.6(2) . .
N2 O9 U1 96.4(3) . .
N3 O13 U2 95.1(2) . .
N3 O14 U2 95.5(2) . .
N4 O16 U2 96.7(2) . .
N4 O17 U2 96.2(2) . .
N5 O19 U2 96.3(2) . .
N5 O20 U2 95.9(2) . .
O7 N1 O6 123.2(3) . .
O7 N1 O5 122.4(4) . .
O6 N1 O5 114.4(3) . .
O10 N2 O8 122.4(4) . .
O10 N2 O9 121.3(4) . .
O8 N2 O9 116.3(3) . .
O15 N3 O13 123.0(3) . .
O15 N3 O14 121.9(4) . .
O13 N3 O14 115.0(3) . .
O18 N4 O16 122.6(3) . .
O18 N4 O17 122.8(4) . .
O16 N4 O17 114.6(3) . .
O21 N5 O20 122.6(4) . .
O21 N5 O19 121.8(4) . .
O20 N5 O19 115.6(4) . .
C2 N6 C6 119.0(3) . .
C2 N6 Ni 126.7(2) . .
C6 N6 Ni 114.1(2) . .
C11 N7 C7 118.0(3) . .
C11 N7 Ni 127.3(2) . .
C7 N7 Ni 114.7(2) . .
C12 N8 C16 117.6(3) . .
C12 N8 Ni 126.7(2) . .
C16 N8 Ni 115.2(2) . .
C21 N9 C17 118.5(3) . .
C21 N9 Ni 126.9(3) . .
C17 N9 Ni 114.1(2) . .
C22 N10 C26 118.7(3) . .
C22 N10 Ni 127.0(3) . .
C26 N10 Ni 114.2(3) . .
C31 N11 C27 118.8(3) . .
C31 N11 Ni 126.3(3) . .
C27 N11 Ni 114.8(3) . .
O3 C1 O4 125.8(4) . .
O3 C1 H1 117.1 . .
O4 C1 H1 117.1 . .
N6 C2 C3 123.4(3) . .
N6 C2 H2 118.3 . .
C3 C2 H2 118.3 . .
C2 C3 C4 117.5(3) . .
C2 C3 H3 121.2 . .
C4 C3 H3 121.2 . .
C5 C4 C3 120.1(3) . .
C5 C4 H4 119.9 . .
C3 C4 H4 119.9 . .
C4 C5 C6 119.0(3) . .
C4 C5 H5 120.5 . .
C6 C5 H5 120.5 . .
N6 C6 C5 120.8(3) . .
N6 C6 C7 115.8(3) . .
C5 C6 C7 123.4(3) . .
N7 C7 C8 121.4(3) . .
N7 C7 C6 115.4(3) . .
C8 C7 C6 123.2(3) . .
C9 C8 C7 119.4(3) . .
C9 C8 H8 120.3 . .
C7 C8 H8 120.3 . .
C10 C9 C8 119.7(4) . .
C10 C9 H9 120.2 . .
C8 C9 H9 120.2 . .
C9 C10 C11 118.0(4) . .
C9 C10 H10 121.0 . .
C11 C10 H10 121.0 . .
N7 C11 C10 123.5(3) . .
N7 C11 H11 118.3 . .
C10 C11 H11 118.3 . .
N8 C12 C13 123.5(3) . .
N8 C12 H12 118.2 . .
C13 C12 H12 118.2 . .
C14 C13 C12 118.2(3) . .
C14 C13 H13 120.9 . .
C12 C13 H13 120.9 . .
C13 C14 C15 119.2(4) . .
C13 C14 H14 120.4 . .
C15 C14 H14 120.4 . .
C16 C15 C14 119.4(3) . .
C16 C15 H15 120.3 . .
C14 C15 H15 120.3 . .
N8 C16 C15 121.9(3) . .
N8 C16 C17 114.7(3) . .
C15 C16 C17 123.4(3) . .
N9 C17 C18 121.4(3) . .
N9 C17 C16 116.0(3) . .
C18 C17 C16 122.6(4) . .
C19 C18 C17 119.4(4) . .
C19 C18 H18 120.3 . .
C17 C18 H18 120.3 . .
C18 C19 C20 119.5(3) . .
C18 C19 H19 120.3 . .
C20 C19 H19 120.3 . .
C19 C20 C21 118.0(4) . .
C19 C20 H20 121.0 . .
C21 C20 H20 121.0 . .
N9 C21 C20 123.1(4) . .
N9 C21 H21 118.4 . .
C20 C21 H21 118.4 . .
N10 C22 C23 123.5(4) . .
N10 C22 H22 118.3 . .
C23 C22 H22 118.3 . .
C24 C23 C22 117.4(4) . .
C24 C23 H23 121.3 . .
C22 C23 H23 121.3 . .
C23 C24 C25 120.4(4) . .
C23 C24 H24 119.8 . .
C25 C24 H24 119.8 . .
C24 C25 C26 119.2(4) . .
C24 C25 H25 120.4 . .
C26 C25 H25 120.4 . .
N10 C26 C25 120.7(4) . .
N10 C26 C27 115.6(3) . .
C25 C26 C27 123.7(4) . .
N11 C27 C28 120.0(4) . .
N11 C27 C26 115.8(3) . .
C28 C27 C26 124.1(3) . .
C29 C28 C27 120.4(4) . .
C29 C28 H28 119.8 . .
C27 C28 H28 119.8 . .
C28 C29 C30 119.5(4) . .
C28 C29 H29 120.2 . .
C30 C29 H29 120.2 . .
C31 C30 C29 117.7(4) . .
C31 C30 H30 121.2 . .
C29 C30 H30 121.2 . .
N11 C31 C30 123.5(4) . .
N11 C31 H31 118.2 . .
C30 C31 H31 118.2 . .

loop_
_geom_bond_atom_site_label_1
_geom_bond_atom_site_label_2
_geom_bond_distance
_geom_bond_site_symmetry_2
U1 O1 1.757(2) .
U1 O2 1.768(2) .
U1 O4 2.364(2) 2_677
U1 O3 2.410(3) .
U1 O6 2.518(3) .
U1 O8 2.518(2) .
U1 O9 2.520(3) .
U1 O5 2.540(3) .
U2 O12 1.753(2) .
U2 O11 1.757(2) .
U2 O19 2.454(3) .
U2 O16 2.463(2) .
U2 O20 2.470(3) .
U2 O17 2.471(3) .
U2 O14 2.472(3) .
U2 O13 2.485(3) .
Ni N11 2.067(3) .
Ni N7 2.079(3) .
Ni N6 2.084(3) .
Ni N8 2.088(3) .
Ni N10 2.090(3) .
Ni N9 2.101(3) .
O3 C1 1.245(4) .
O4 C1 1.260(4) .
O4 U1 2.364(2) 2_677
O5 N1 1.283(4) .
O6 N1 1.271(4) .
O7 N1 1.218(4) .
O8 N2 1.263(5) .
O9 N2 1.267(4) .
O10 N2 1.226(4) .
O13 N3 1.280(4) .
O14 N3 1.291(4) .
O15 N3 1.209(4) .
O16 N4 1.281(4) .
O17 N4 1.284(4) .
O18 N4 1.198(4) .
O19 N5 1.285(4) .
O20 N5 1.272(5) .
O21 N5 1.222(5) .
N6 C2 1.330(4) .
N6 C6 1.355(4) .
N7 C11 1.342(4) .
N7 C7 1.358(4) .
N8 C12 1.349(4) .
N8 C16 1.354(4) .
N9 C21 1.337(4) .
N9 C17 1.350(5) .
N10 C22 1.330(5) .
N10 C26 1.360(4) .
N11 C31 1.333(5) .
N11 C27 1.362(4) .
C1 H1 0.9300 .
C2 C3 1.381(4) .
C2 H2 0.9300 .
C3 C4 1.383(5) .
C3 H3 0.9300 .
C4 C5 1.378(5) .
C4 H4 0.9300 .
C5 C6 1.391(4) .
C5 H5 0.9300 .
C6 C7 1.479(5) .
C7 C8 1.384(5) .
C8 C9 1.382(5) .
C8 H8 0.9300 .
C9 C10 1.375(4) .
C9 H9 0.9300 .
C10 C11 1.383(5) .
C10 H10 0.9300 .
C11 H11 0.9300 .
C12 C13 1.390(5) .
C12 H12 0.9300 .
C13 C14 1.376(5) .
C13 H13 0.9300 .
C14 C15 1.392(5) .
C14 H14 0.9300 .
C15 C16 1.385(5) .
C15 H15 0.9300 .
C16 C17 1.495(5) .
C17 C18 1.389(4) .
C18 C19 1.379(5) .
C18 H18 0.9300 .
C19 C20 1.381(5) .
C19 H19 0.9300 .
C20 C21 1.389(4) .
C20 H20 0.9300 .
C21 H21 0.9300 .
C22 C23 1.388(5) .
C22 H22 0.9300 .
C23 C24 1.372(5) .
C23 H23 0.9300 .
C24 C25 1.376(6) .
C24 H24 0.9300 .
C25 C26 1.390(5) .
C25 H25 0.9300 .
C26 C27 1.474(5) .
C27 C28 1.384(5) .
C28 C29 1.367(6) .
C28 H28 0.9300 .
C29 C30 1.385(5) .
C29 H29 0.9300 .
C30 C31 1.376(5) .
C30 H30 0.9300 .
C31 H31 0.9300 .
